data_2000411
loop_
_publ_author_name
'Barlow, M. G.'
'Beagley, B.'
'Pritchard, R. G.'
'Tajammal, S.'
'Tipping, A. E.'
'Wright, A. P.'

_publ_section_title
;
 Structure of a (1:2) adduct of 1,1-[bis(3,3,3-trifluoropropynly)]ethyl
 acetate and furan
;
_journal_issue 12
_journal_name_full 'Acta Crystallographica Section C'
_journal_page_first 2264
_journal_page_last 2266
_journal_paper_doi 10.1107/S010827019200845X
_journal_volume 48
_journal_year 1992
_chemical_formula_sum 'C18 H14 F6 O4'
_chemical_formula_weight 408.30
_symmetry_cell_setting monoclinic
_symmetry_space_group_name_Hall '-P 2ybc'
_symmetry_space_group_name_H-M 'P 1 21/c 1'
_atom_type_scat_source IntTabIV
_cell_angle_alpha 90
_cell_angle_beta 119.21
_cell_angle_gamma 90
_cell_formula_units_Z 4
_cell_length_a 7.799(3)
_cell_length_b 30.488(9)
_cell_length_c 8.046(2)
_cell_measurement_reflns_used 25
_cell_measurement_temperature 296
_cell_measurement_theta_max 17
_cell_measurement_theta_min 9
_cell_volume 1669.9(9)
_computing_molecular_graphics 'PLUTO (Motherwell & Clegg, 1978)'
_computing_structure_refinement
;
SHELX76 (Sheldrick, 1976) and TEXSAN (Molecular Structure Corporation,
1985).
;
_computing_structure_solution
;
MULTAN80 (Main, Fiske, Hull, Lessinger,
Germain, Declercq & Woolfson, 1980),  SHELXS86 (Sheldrick, 1985)
and Mithril (Gilmore, 1984)
;
_diffrn_measurement_device CAD-4
_diffrn_measurement_method \w/2\q
_diffrn_radiation_type 'Mo K\a'
_diffrn_radiation_wavelength 0.71069
_diffrn_reflns_av_R_equivalents 0.022
_diffrn_reflns_limit_h_max 9
_diffrn_reflns_limit_h_min -2
_diffrn_reflns_limit_k_max 30
_diffrn_reflns_limit_k_min -7
_diffrn_reflns_limit_l_max 8
_diffrn_reflns_limit_l_min -9
_diffrn_reflns_number 3308
_diffrn_reflns_theta_max 25
_diffrn_standards_decay_% 'no significant change'
_diffrn_standards_number 3
_exptl_absorpt_coefficient_mu 0.149
_exptl_absorpt_correction_type none
_exptl_crystal_colour colourless
_exptl_crystal_density_diffrn 1.624
_exptl_crystal_description blocks
_exptl_crystal_size_max 0.3
_exptl_crystal_size_mid 0.3
_exptl_crystal_size_min 0.3
_refine_diff_density_max 0.20
_refine_diff_density_min -0.19
_refine_ls_goodness_of_fit_obs 1.84
_refine_ls_hydrogen_treatment noref
_refine_ls_number_parameters 261
_refine_ls_number_reflns 1111
_refine_ls_R_factor_obs 0.052
_refine_ls_shift/esd_max 0.020
_refine_ls_structure_factor_coef F
_refine_ls_weighting_details 'w = 4F~o~^2^/[\s^2^(F~o~^2^)]'
_refine_ls_weighting_scheme calc
_refine_ls_wR_factor_obs 0.026
_reflns_number_observed 1111
_reflns_number_total 3017
_reflns_observed_criterion I>2\s(I)
_cod_data_source_file ha1015.cif
_cod_data_source_block ha1015_structure_1_of_1
_cod_depositor_comments
;
The following automatic conversions were performed:

'_refine_ls_weighting_scheme' value '4F~o~^2^/[\s^2^(F~o~^2^)]' was
changed to 'calc'. New tag '_refine_ls_weighting_details' was
created. The value of the new tag was set to 'w =
4F~o~^2^/[\s^2^(F~o~^2^)]'.

Automatic conversion script
Id: cif_fix_values 3143 2015-03-26 13:38:13Z robertas 
;
_cod_original_cell_volume 1670(2)
_cod_database_code 2000411

loop_
_atom_site_label
_atom_site_fract_x
_atom_site_fract_y
_atom_site_fract_z
F1 -.0038(5) .54480(10) .2085(5)
F2 -.0635(4) .60450(10) .0498(4)
F3 -.1565(5) .59650(10) .2568(4)
F4 .4520(10) .6830(3) 1.0379(8)
F5 .4992(8) .7379(2) .9120(10)
F6 .6397(8) .6807(2) .9212(8)
O8 .5164(6) .61270(10) .4748(6)
O15 .0858(7) .71480(10) .7859(6)
O18 .3363(5) .54800(10) .5808(5)
O20 .5293(6) .55210(10) .8967(5)
C1 .0050(10) .6715(2) .7260(10)
C2 .1721(8) .6467(2) .7180(8)
C3 .1763(7) .6053(2) .6740(7)
C4 .2907(7) .5937(2) .5744(7)
C5 .1779(8) .6070(2) .3658(8)
C6 .2265(8) .6550(2) .3612(8)
C7 .3320(10) .6207(2) .3158(8)
C9 .4682(8) .6231(2) .6212(7)
C10 .3722(8) .6682(2) .5656(9)
C11 .2930(10) .6828(2) .6948(9)
C12 .1410(10) .7214(2) .6390(10)
C13 -.0470(10) .7097(2) .4630(10)
C14 -.1331(9) .6795(2) .5170(10)
C16 .0444(8) .5707(2) .6857(7)
C17 -.0100(10) .5884(2) .2219(9)
C19 .4645(9) .5316(2) .7560(10)
C21 .5026(9) .4839(2) .7373(8)
C22 .4690(10) .6953(3) .8940(10)
F7 .544(5) .6533(7) .989(5)
F8 .587(6) .7080(10) .849(4)
F9 .422(5) .7160(10) .995(6)
H1 -.049 .658 .796
H6 .138 .675 .269
H7 .311 .617 .190
H9 .573 .621 .747
H10 .463 .689 .567
H12 .191 .750 .638
H13 -.094 .721 .340
H14 -.256 .666 .441
H16 -.018 .555 .569
H17 -.051 .584 .708
H18 .121 .551 .787
H21 .410 .474 .614
H22 .631 .481 .755
H23 .490 .467 .831

loop_
_geom_angle_atom_site_label_1
_geom_angle_atom_site_label_2
_geom_angle_atom_site_label_3
_geom_angle
_geom_angle_publ_flag
C2 C1 C14 101.1(7) yes
C2 C1 O15 103.0(6) yes
C14 C1 O15 100.4(5) yes
C1 C2 C3 128.1(6) yes
C5 C7 O8 107.8(5) yes
C6 C7 O8 110.0(5) yes
C7 O8 C9 98.4(5) yes
C4 C9 O8 103.7(4) yes
C1 C2 C11 103.7(5) yes
C3 C2 C11 124.4(7) yes
C2 C3 C4 117.9(6) yes
C2 C3 C16 123.1(6) yes
C4 C3 C16 118.0(5) yes
C3 C4 C5 110.6(4) yes
C3 C4 C9 115.6(5) yes
C3 C4 O18 114.2(5) yes
C5 C4 C9 94.8(5) yes
C5 C4 O18 107.3(4) yes
C9 C4 O18 112.3(5) yes
C4 C5 C6 105.4(4) yes
C4 C5 C7 105.2(4) yes
C4 C5 C17 125.9(6) yes
C6 C5 C7 58.8(5) yes
C6 C5 C17 121.2(4) yes
C7 C5 C17 121.1(6) yes
C5 C6 C7 60.0(5) yes
C5 C6 C10 107.0(5) yes
C7 C6 C10 104.0(4) yes
C5 C7 C6 61.2(5) yes
C4 C9 C10 101.5(5) yes
O8 C9 C10 104.2(5) yes
C6 C10 C9 94.5(4) yes
C6 C10 C11 118.5(5) yes
C9 C10 C11 111.8(6) yes
C2 C11 C10 110.9(5) yes
C2 C11 C12 98.7(6) yes
C2 C11 C22 109.6(6) yes
C10 C11 C12 122.0(6) yes
C10 C11 C22 109.0(6) yes
C12 C11 C22 105.8(5) yes
C11 C12 C13 110.1(5) yes
C11 C12 O15 98.5(5) yes
C13 C12 O15 101.2(6) yes
C12 C13 C14 105.7(6) yes
C1 C14 C13 106.0(5) yes
C1 O15 C12 96.3(5) yes
C4 O18 C19 115.9(4) yes
O18 C19 O20 123.9(5) yes
O18 C19 C21 109.2(5) yes
O20 C19 C21 126.9(5) yes

loop_
_geom_bond_atom_site_label_1
_geom_bond_atom_site_label_2
_geom_bond_distance
_geom_bond_publ_flag
C1 C2 1.530(10) yes
C1 C14 1.511(9) yes
C1 O15 1.440(8) yes
C2 C3 1.317(9) yes
C2 C11 1.520(10) yes
C3 C4 1.500(10) yes
C3 C16 1.508(9) yes
C4 C5 1.520(7) yes
C4 C9 1.533(8) yes
C4 O18 1.434(7) yes
C5 C6 1.518(8) yes
C5 C7 1.500(10) yes
C5 C17 1.465(8) yes
C6 C7 1.480(10) yes
C6 C10 1.528(8) yes
C7 O8 1.405(6) yes
O8 C9 1.435(9) yes
C9 C10 1.526(8) yes
C10 C11 1.510(10) yes
C11 C12 1.570(9) yes
C11 C22 1.568(9) yes
C12 C13 1.503(8) yes
C12 O15 1.450(10) yes
C13 C14 1.330(10) yes
O18 C19 1.366(6) yes
C19 O20 1.168(7) yes
C19 C21 1.508(8) yes
F1 C17 1.337(8) yes
F2 C17 1.329(8) yes
F3 C17 1.330(10) yes
F4 C22 1.280(10) yes
F4 F7 1.33(4) yes
F4 F9 1.04(4) yes
F5 C22 1.320(10) yes
F5 F8 1.37(5) yes
F5 F9 1.29(5) yes
F6 C22 1.320(10) yes
F6 F7 1.39(4) yes
F6 F8 1.00(3) yes
C22 F7 1.46(2) yes
C22 F8 1.22(5) yes
C22 F9 1.21(5) yes
C1 H1 0.945 yes
C6 H6 0.946 yes
C7 H7 0.947 yes
C9 H9 0.947 yes
C10 H10 0.947 yes
C12 H12 0.946 yes
C13 H13 0.944 yes
C14 H14 0.945 yes
C16 H16 0.948 yes
C16 H17 0.949 yes
C16 H18 0.949 yes
C21 H21 0.949 yes
C21 H22 0.948 yes
C21 H23 0.948 yes
